data_2211471
loop_
_publ_author_name
'Zhao, Yan-Li'
'Zhang, Qiao-Zhen'
'Chen, Xin'
'Yu, Ming'

_publ_section_title (<i>E</i>)-<i>N</i>'-[4-(4-Chlorobenzyloxy)-3-methoxybenzylidene]thiophene-2-carbohydrazide
_journal_coeditor_code IS2098
_journal_issue 12
_journal_name_full 'Acta Crystallographica Section E'
_journal_page_first o5437
_journal_page_last o5438
_journal_paper_doi 10.1107/S1600536806046095
_journal_volume 62
_journal_year 2006
_chemical_formula_iupac 'C20 H17 Cl N2 O3 S'
_chemical_formula_moiety 'C20 H17 Cl N2 O3 S'
_chemical_formula_sum 'C20 H17 Cl N2 O3 S'
_chemical_formula_weight 400.88
_chemical_name_systematic
;
(E)-N'-[4-(4-Chlorobenzyloxy)-3-methoxybenzylidene]thiophene-2-carbohydrazide
;
_space_group_IT_number 2
_symmetry_cell_setting triclinic
_symmetry_space_group_name_Hall '-P 1'
_symmetry_space_group_name_H-M 'P -1'
_atom_sites_solution_hydrogens geom
_atom_sites_solution_primary direct
_atom_sites_solution_secondary difmap
_audit_creation_method SHELXL97
_cell_angle_alpha 89.503(5)
_cell_angle_beta 81.062(5)
_cell_angle_gamma 86.951(5)
_cell_formula_units_Z 2
_cell_length_a 8.275(3)
_cell_length_b 9.884(3)
_cell_length_c 11.584(3)
_cell_measurement_reflns_used 2127
_cell_measurement_temperature 294(2)
_cell_measurement_theta_max 24.63
_cell_measurement_theta_min 2.49
_cell_volume 934.6(5)
_computing_cell_refinement 'SAINT (Bruker, 1999)'
_computing_data_collection 'SMART (Bruker, 1999)'
_computing_data_reduction SAINT
_computing_molecular_graphics 'SHELXTL (Sheldrick, 1997b)'
_computing_publication_material SHELXTL
_computing_structure_refinement 'SHELXL97 (Sheldrick, 1997a)'
_computing_structure_solution 'SHELXS97 (Sheldrick, 1997a)'
_diffrn_ambient_temperature 294(2)
_diffrn_measured_fraction_theta_full 0.991
_diffrn_measured_fraction_theta_max 0.991
_diffrn_measurement_device_type 'Bruker SMART APEX CCD area-detector'
_diffrn_measurement_method '\f and \w'
_diffrn_radiation_monochromator graphite
_diffrn_radiation_source 'fine-focus sealed tube'
_diffrn_radiation_type MoK\a
_diffrn_radiation_wavelength 0.71073
_diffrn_reflns_av_R_equivalents 0.0351
_diffrn_reflns_av_sigmaI/netI 0.0822
_diffrn_reflns_limit_h_max 8
_diffrn_reflns_limit_h_min -9
_diffrn_reflns_limit_k_max 9
_diffrn_reflns_limit_k_min -11
_diffrn_reflns_limit_l_max 11
_diffrn_reflns_limit_l_min -13
_diffrn_reflns_number 4778
_diffrn_reflns_theta_full 25.02
_diffrn_reflns_theta_max 25.02
_diffrn_reflns_theta_min 1.78
_diffrn_standards_number 0
_exptl_absorpt_coefficient_mu 0.340
_exptl_absorpt_correction_T_max 0.973
_exptl_absorpt_correction_T_min 0.931
_exptl_absorpt_correction_type multi-scan
_exptl_absorpt_process_details '(SADABS; Sheldrick, 1996)'
_exptl_crystal_colour colourless
_exptl_crystal_density_diffrn 1.424
_exptl_crystal_density_method 'not measured'
_exptl_crystal_description block
_exptl_crystal_F_000 416
_exptl_crystal_size_max 0.14
_exptl_crystal_size_mid 0.12
_exptl_crystal_size_min 0.08
_refine_diff_density_max 0.387
_refine_diff_density_min -0.386
_refine_ls_extinction_method none
_refine_ls_goodness_of_fit_ref 1.064
_refine_ls_hydrogen_treatment constr
_refine_ls_matrix_type full
_refine_ls_number_parameters 246
_refine_ls_number_reflns 3264
_refine_ls_number_restraints 6
_refine_ls_restrained_S_all 1.092
_refine_ls_R_factor_all 0.1184
_refine_ls_R_factor_gt 0.0564
_refine_ls_shift/su_max 0.000
_refine_ls_shift/su_mean 0.000
_refine_ls_structure_factor_coef Fsqd
_refine_ls_weighting_details 'calc w = 1/[\s^2^(Fo^2^)+(0.0663P)^2^+0.5087P] where P=(Fo^2^+2Fc^2^)/3'
_refine_ls_weighting_scheme calc
_refine_ls_wR_factor_gt 0.1395
_refine_ls_wR_factor_ref 0.1757
_reflns_number_gt 1803
_reflns_number_total 3264
_reflns_threshold_expression I>2\s(I)
_cod_data_source_file is2098.cif
_cod_data_source_block I
_cod_depositor_comments
;
The following automatic conversions were performed:
'_symmetry_cell_setting' value 'Triclinic' changed to 'triclinic'
according to '/home/saulius/struct/CIF-dictionaries/cif_core.dic'
dictionary named 'cif_core.dic' version 2.4.1 from 2010-06-29.

Automatic conversion script
Id: cif_fix_enum 1527 2010-12-29 10:47:43Z saulius 

The following automatic conversions were performed:

'_symmetry_cell_setting' value 'Triclinic' changed to 'triclinic'
according to /home/saulius/struct/CIF-dictionaries/cif_core.dic
dictionary named 'cif_core.dic' version 2.4.1 from 2010-06-29.

Automatic conversion script
Id: cif_fix_values 1715 2011-07-08 13:25:40Z adriana 
;
_cod_database_code 2211471
_cod_database_fobs_code 2211471

loop_
_symmetry_equiv_pos_as_xyz
'x, y, z'
'-x, -y, -z'

loop_
_atom_site_type_symbol
_atom_site_label
_atom_site_fract_x
_atom_site_fract_y
_atom_site_fract_z
_atom_site_U_iso_or_equiv
_atom_site_adp_type
_atom_site_calc_flag
_atom_site_refinement_flags
_atom_site_occupancy
S S1 1.32387(16) 1.21499(12) 0.22251(12) 0.0502(4) Uani d . 1
Cl Cl1 0.6607(3) 0.06608(18) 0.57963(17) 0.1240(9) Uani d U 1
O O1 0.7948(4) 0.6408(3) 0.2918(3) 0.0476(9) Uani d . 1
O O2 0.5900(4) 0.7551(3) 0.1665(3) 0.0477(9) Uani d . 1
O O3 1.1892(4) 1.5373(3) 0.0465(3) 0.0566(10) Uani d . 1
N N1 1.0441(4) 1.2169(3) 0.1153(3) 0.0383(9) Uani d . 1
N N2 1.0575(4) 1.3453(3) 0.0697(3) 0.0432(10) Uani d . 1
H H2 0.9845 1.3781 0.0304 0.052 Uiso calc R 1
C C1 0.7016(7) 0.4593(5) 0.5230(5) 0.0573(14) Uani d . 1
H H1 0.6519 0.5399 0.5552 0.069 Uiso calc R 1
C C2 0.6489(7) 0.3381(6) 0.5694(5) 0.0622(15) Uani d . 1
H H2A 0.5632 0.3360 0.6316 0.075 Uiso calc R 1
C C3 0.7246(8) 0.2214(5) 0.5226(5) 0.0592(15) Uani d . 1
C C4 0.8501(8) 0.2227(5) 0.4313(5) 0.0647(16) Uani d . 1
H H4 0.9006 0.1419 0.4003 0.078 Uiso calc R 1
C C5 0.9007(6) 0.3439(5) 0.3858(4) 0.0555(14) Uani d . 1
H H5 0.9871 0.3453 0.3240 0.067 Uiso calc R 1
C C6 0.8261(6) 0.4638(5) 0.4299(4) 0.0457(12) Uani d . 1
C C7 0.8864(8) 0.5959(5) 0.3807(5) 0.0770(19) Uani d . 1
H H7A 0.8745 0.6632 0.4423 0.092 Uiso calc R 1
H H7B 1.0016 0.5846 0.3482 0.092 Uiso calc R 1
C C8 0.8346(6) 0.7647(4) 0.2430(4) 0.0405(11) Uani d . 1
C C9 0.9754(6) 0.8273(5) 0.2552(4) 0.0523(13) Uani d . 1
H H9 1.0512 0.7844 0.2966 0.063 Uiso calc R 1
C C10 1.0055(6) 0.9530(4) 0.2064(4) 0.0463(12) Uani d . 1
H H10 1.1012 0.9941 0.2156 0.056 Uiso calc R 1
C C11 0.8952(5) 1.0187(4) 0.1441(4) 0.0362(10) Uani d . 1
C C12 0.7538(5) 0.9526(4) 0.1296(4) 0.0386(11) Uani d . 1
H H12 0.6791 0.9949 0.0870 0.046 Uiso calc R 1
C C13 0.7228(5) 0.8264(4) 0.1771(4) 0.0364(11) Uani d . 1
C C14 0.4664(6) 0.8191(5) 0.1089(4) 0.0519(13) Uani d . 1
H H14A 0.4309 0.9045 0.1456 0.078 Uiso calc R 1
H H14B 0.3750 0.7622 0.1140 0.078 Uiso calc R 1
H H14C 0.5099 0.8336 0.0283 0.078 Uiso calc R 1
C C15 0.9201(5) 1.1545(4) 0.0957(4) 0.0373(11) Uani d . 1
H H15 0.8464 1.1949 0.0512 0.045 Uiso calc R 1
C C16 1.1833(5) 1.4211(4) 0.0855(4) 0.0420(11) Uani d . 1
C C17 1.3156(5) 1.3663(4) 0.1475(4) 0.0387(11) Uani d . 1
C C18 1.4525(6) 1.4355(5) 0.1535(4) 0.0465(12) Uani d . 1
H H18 1.4707 1.5196 0.1185 0.056 Uiso calc R 1
C C19 1.5625(6) 1.3682(5) 0.2171(4) 0.0552(14) Uani d . 1
H H19 1.6617 1.4018 0.2287 0.066 Uiso calc R 1
C C20 1.5080(6) 1.2482(5) 0.2600(4) 0.0551(14) Uani d . 1
H H20 1.5651 1.1904 0.3051 0.066 Uiso calc R 1

loop_
_atom_site_aniso_label
_atom_site_aniso_U_11
_atom_site_aniso_U_22
_atom_site_aniso_U_33
_atom_site_aniso_U_12
_atom_site_aniso_U_13
_atom_site_aniso_U_23
S1 0.0477(8) 0.0395(7) 0.0668(9) -0.0068(5) -0.0190(6) 0.0183(6)
Cl1 0.198(2) 0.0748(11) 0.1198(16) -0.0761(13) -0.0692(15) 0.0521(11)
O1 0.051(2) 0.0386(17) 0.061(2) -0.0157(15) -0.0294(16) 0.0230(15)
O2 0.044(2) 0.0375(17) 0.068(2) -0.0165(14) -0.0271(17) 0.0191(16)
O3 0.055(2) 0.0323(17) 0.089(3) -0.0152(15) -0.0265(19) 0.0251(17)
N1 0.040(2) 0.0273(19) 0.048(2) -0.0081(16) -0.0095(18) 0.0094(17)
N2 0.042(2) 0.0308(19) 0.061(3) -0.0109(17) -0.0193(19) 0.0173(18)
C1 0.060(4) 0.048(3) 0.065(4) 0.004(3) -0.018(3) 0.006(3)
C2 0.054(4) 0.079(4) 0.053(4) -0.015(3) -0.003(3) 0.014(3)
C3 0.087(4) 0.047(3) 0.053(3) -0.026(3) -0.033(3) 0.020(3)
C4 0.092(5) 0.047(3) 0.059(4) 0.009(3) -0.028(3) -0.005(3)
C5 0.055(3) 0.070(4) 0.041(3) -0.002(3) -0.004(2) 0.007(3)
C6 0.051(3) 0.051(3) 0.041(3) -0.013(2) -0.022(2) 0.017(2)
C7 0.095(5) 0.067(4) 0.086(4) -0.034(3) -0.061(4) 0.046(3)
C8 0.046(3) 0.032(2) 0.048(3) -0.011(2) -0.018(2) 0.011(2)
C9 0.049(3) 0.043(3) 0.072(4) -0.011(2) -0.031(3) 0.020(3)
C10 0.042(3) 0.036(2) 0.068(3) -0.012(2) -0.025(2) 0.012(2)
C11 0.041(3) 0.029(2) 0.038(3) -0.0081(19) -0.007(2) 0.0034(19)
C12 0.039(3) 0.033(2) 0.046(3) -0.0025(19) -0.013(2) 0.006(2)
C13 0.035(3) 0.034(2) 0.043(3) -0.0094(19) -0.011(2) 0.009(2)
C14 0.042(3) 0.044(3) 0.075(4) -0.009(2) -0.027(3) 0.011(3)
C15 0.041(3) 0.032(2) 0.041(3) -0.006(2) -0.010(2) 0.005(2)
C16 0.039(3) 0.035(3) 0.053(3) -0.006(2) -0.011(2) 0.010(2)
C17 0.040(3) 0.034(2) 0.044(3) -0.008(2) -0.009(2) 0.007(2)
C18 0.047(3) 0.040(3) 0.054(3) -0.011(2) -0.011(2) 0.003(2)
C19 0.043(3) 0.060(3) 0.068(4) -0.010(3) -0.022(3) -0.001(3)
C20 0.048(3) 0.058(3) 0.064(4) 0.001(2) -0.025(3) 0.005(3)

loop_
_atom_type_symbol
_atom_type_description
_atom_type_scat_dispersion_real
_atom_type_scat_dispersion_imag
_atom_type_scat_source
C C 0.0033 0.0016 'International Tables Vol C Tables 4.2.6.8 and 6.1.1.4'
H H 0.0000 0.0000 'International Tables Vol C Tables 4.2.6.8 and 6.1.1.4'
N N 0.0061 0.0033 'International Tables Vol C Tables 4.2.6.8 and 6.1.1.4'
O O 0.0106 0.0060 'International Tables Vol C Tables 4.2.6.8 and 6.1.1.4'
S S 0.1246 0.1234 'International Tables Vol C Tables 4.2.6.8 and 6.1.1.4'
Cl Cl 0.1484 0.1585 'International Tables Vol C Tables 4.2.6.8 and 6.1.1.4'

loop_
_geom_angle_atom_site_label_1
_geom_angle_atom_site_label_2
_geom_angle_atom_site_label_3
_geom_angle
C20 S1 C17 91.5(2)
C8 O1 C7 115.2(3)
C13 O2 C14 117.7(3)
C15 N1 N2 116.0(4)
C16 N2 N1 121.2(4)
C16 N2 H2 119.4
N1 N2 H2 119.4
C6 C1 C2 121.3(5)
C6 C1 H1 119.4
C2 C1 H1 119.4
C3 C2 C1 118.6(5)
C3 C2 H2A 120.7
C1 C2 H2A 120.7
C2 C3 C4 121.4(5)
C2 C3 Cl1 119.7(5)
C4 C3 Cl1 118.9(5)
C3 C4 C5 119.3(5)
C3 C4 H4 120.4
C5 C4 H4 120.4
C4 C5 C6 120.9(5)
C4 C5 H5 119.5
C6 C5 H5 119.5
C5 C6 C1 118.4(5)
C5 C6 C7 120.1(5)
C1 C6 C7 121.4(5)
O1 C7 C6 109.7(4)
O1 C7 H7A 109.7
C6 C7 H7A 109.7
O1 C7 H7B 109.7
C6 C7 H7B 109.7
H7A C7 H7B 108.2
C9 C8 O1 123.7(4)
C9 C8 C13 120.0(4)
O1 C8 C13 116.3(4)
C8 C9 C10 120.6(4)
C8 C9 H9 119.7
C10 C9 H9 119.7
C9 C10 C11 120.9(4)
C9 C10 H10 119.6
C11 C10 H10 119.6
C10 C11 C12 118.1(4)
C10 C11 C15 122.2(4)
C12 C11 C15 119.7(4)
C13 C12 C11 121.6(4)
C13 C12 H12 119.2
C11 C12 H12 119.2
O2 C13 C12 125.4(4)
O2 C13 C8 115.9(4)
C12 C13 C8 118.7(4)
O2 C14 H14A 109.5
O2 C14 H14B 109.5
H14A C14 H14B 109.5
O2 C14 H14C 109.5
H14A C14 H14C 109.5
H14B C14 H14C 109.5
N1 C15 C11 119.2(4)
N1 C15 H15 120.4
C11 C15 H15 120.4
O3 C16 N2 119.6(4)
O3 C16 C17 119.3(4)
N2 C16 C17 121.1(4)
C18 C17 C16 122.0(4)
C18 C17 S1 110.2(3)
C16 C17 S1 127.8(3)
C17 C18 C19 113.6(4)
C17 C18 H18 123.2
C19 C18 H18 123.2
C20 C19 C18 112.1(4)
C20 C19 H19 124.0
C18 C19 H19 124.0
C19 C20 S1 112.5(4)
C19 C20 H20 123.7
S1 C20 H20 123.7

loop_
_geom_bond_atom_site_label_1
_geom_bond_atom_site_label_2
_geom_bond_distance
S1 C20 1.697(5)
S1 C17 1.727(4)
Cl1 C3 1.741(5)
O1 C8 1.379(5)
O1 C7 1.425(5)
O2 C13 1.359(5)
O2 C14 1.424(5)
O3 C16 1.232(5)
N1 C15 1.275(5)
N1 N2 1.374(4)
N2 C16 1.350(5)
N2 H2 0.8600
C1 C6 1.373(7)
C1 C2 1.373(7)
C1 H1 0.9300
C2 C3 1.359(8)
C2 H2A 0.9300
C3 C4 1.363(8)
C4 C5 1.365(7)
C4 H4 0.9300
C5 C6 1.372(7)
C5 H5 0.9300
C6 C7 1.499(6)
C7 H7A 0.9700
C7 H7B 0.9700
C8 C9 1.375(6)
C8 C13 1.400(6)
C9 C10 1.379(6)
C9 H9 0.9300
C10 C11 1.382(6)
C10 H10 0.9300
C11 C12 1.403(6)
C11 C15 1.463(5)
C12 C13 1.379(5)
C12 H12 0.9300
C14 H14A 0.9600
C14 H14B 0.9600
C14 H14C 0.9600
C15 H15 0.9300
C16 C17 1.476(6)
C17 C18 1.365(6)
C18 C19 1.397(6)
C18 H18 0.9300
C19 C20 1.354(6)
C19 H19 0.9300
C20 H20 0.9300

loop_
_geom_hbond_atom_site_label_D
_geom_hbond_atom_site_label_H
_geom_hbond_atom_site_label_A
_geom_hbond_site_symmetry_A
_geom_hbond_distance_DH
_geom_hbond_distance_HA
_geom_hbond_distance_DA
_geom_hbond_angle_DHA
_geom_hbond_publ_flag
N2 H2 O3 2_785 0.86 1.95 2.811(5) 175 yes

loop_
_geom_torsion_atom_site_label_1
_geom_torsion_atom_site_label_2
_geom_torsion_atom_site_label_3
_geom_torsion_atom_site_label_4
_geom_torsion
C15 N1 N2 C16 179.6(4)
C6 C1 C2 C3 1.1(8)
C1 C2 C3 C4 -0.2(8)
C1 C2 C3 Cl1 180.0(4)
C2 C3 C4 C5 0.0(8)
Cl1 C3 C4 C5 179.8(4)
C3 C4 C5 C6 -0.7(8)
C4 C5 C6 C1 1.6(7)
C4 C5 C6 C7 178.4(4)
C2 C1 C6 C5 -1.8(7)
C2 C1 C6 C7 -178.6(5)
C8 O1 C7 C6 177.4(4)
C5 C6 C7 O1 93.8(6)
C1 C6 C7 O1 -89.4(6)
C7 O1 C8 C9 15.4(7)
C7 O1 C8 C13 -165.1(5)
O1 C8 C9 C10 -178.3(4)
C13 C8 C9 C10 2.3(7)
C8 C9 C10 C11 -0.2(7)
C9 C10 C11 C12 -1.4(7)
C9 C10 C11 C15 177.3(4)
C10 C11 C12 C13 0.9(7)
C15 C11 C12 C13 -177.8(4)
C14 O2 C13 C12 -4.7(6)
C14 O2 C13 C8 174.7(4)
C11 C12 C13 O2 -179.5(4)
C11 C12 C13 C8 1.2(7)
C9 C8 C13 O2 177.8(4)
O1 C8 C13 O2 -1.7(6)
C9 C8 C13 C12 -2.7(7)
O1 C8 C13 C12 177.8(4)
N2 N1 C15 C11 -178.4(4)
C10 C11 C15 N1 -2.8(7)
C12 C11 C15 N1 175.9(4)
N1 N2 C16 O3 -177.8(4)
N1 N2 C16 C17 3.0(7)
O3 C16 C17 C18 -6.4(7)
N2 C16 C17 C18 172.8(4)
O3 C16 C17 S1 172.5(4)
N2 C16 C17 S1 -8.3(7)
C20 S1 C17 C18 0.2(4)
C20 S1 C17 C16 -178.8(4)
C16 C17 C18 C19 179.2(4)
S1 C17 C18 C19 0.1(5)
C17 C18 C19 C20 -0.5(6)
C18 C19 C20 S1 0.6(6)
C17 S1 C20 C19 -0.5(4)

loop_
_cod_related_entry_id
_cod_related_entry_database
_cod_related_entry_code
1 ChemSpider 5278886
